data_7224526
loop_
_publ_author_name
'singh, jay bahadur'
'Bharadwaj, Kishor Chandra'
'Gupta, Tanu'
'Singh, Radhey M.'

_publ_section_title
;
 Ligand-free palladium catalyzed facile construction of tetra cyclic
 dibenzo[b,h][1,6]naphthyridine derivatives: Domino sequence of
 intramolecular C-H bond arylation and oxidation reactions
;
_journal_name_full 'RSC Adv.'
_journal_paper_doi 10.1039/C6RA00505E
_journal_year 2016
_chemical_formula_sum 'C16 H9 F N2'
_chemical_formula_weight 248.25
_chemical_melting_point 438.0(10)
_chemical_name_systematic '2-Fluoro-dibenzo[b,h][1,6]naphthyridine '
_space_group_IT_number 2
_symmetry_cell_setting triclinic
_symmetry_space_group_name_Hall '-P 1'
_symmetry_space_group_name_H-M 'P -1'
_atom_sites_solution_hydrogens geom
_atom_sites_solution_primary direct
_atom_sites_solution_secondary difmap
_audit_creation_method SHELXL-97
_audit_update_record
;
2016-01-01 deposited with the CCDC.
2016-03-02 downloaded from the CCDC.
;
_cell_angle_alpha 77.609(5)
_cell_angle_beta 78.327(5)
_cell_angle_gamma 75.424(5)
_cell_formula_units_Z 4
_cell_length_a 10.153(5)
_cell_length_b 10.171(5)
_cell_length_c 12.242(5)
_cell_measurement_reflns_used 1104
_cell_measurement_temperature 293(2)
_cell_measurement_theta_max 29.0794
_cell_measurement_theta_min 3.0885
_cell_volume 1180.2(10)
_computing_cell_refinement 'Crysalis, Oxford Diffraction'
_computing_data_collection 'Crysalis, Oxford Diffraction'
_computing_data_reduction 'Crysalis, Oxford Diffraction'
_computing_molecular_graphics PLATON(Spek,2004)
_computing_publication_material 'SHELXL, PLATON, WINGX (Ferrugia, 2012)'
_computing_structure_refinement 'SHELXL-97 (Sheldrick, 2008)'
_computing_structure_solution 'SHELXL (Sheldrick, 2008)'
_diffrn_ambient_temperature 293(2)
_diffrn_measured_fraction_theta_full 0.98
_diffrn_measured_fraction_theta_max 0.683
_diffrn_measurement_device_type 'Xcalibur, Eos'
_diffrn_measurement_method 'CrysAlisPro, Agilent Technologies'
_diffrn_radiation_monochromator graphite
_diffrn_radiation_source 'fine-focus sealed tube'
_diffrn_radiation_type MoK\a
_diffrn_radiation_wavelength 0.71073
_diffrn_reflns_av_R_equivalents 0.0132
_diffrn_reflns_av_sigmaI/netI 0.0422
_diffrn_reflns_limit_h_max 12
_diffrn_reflns_limit_h_min -12
_diffrn_reflns_limit_k_max 12
_diffrn_reflns_limit_k_min -12
_diffrn_reflns_limit_l_max 16
_diffrn_reflns_limit_l_min -14
_diffrn_reflns_number 5540
_diffrn_reflns_theta_full 25.00
_diffrn_reflns_theta_max 29.12
_diffrn_reflns_theta_min 3.45
_exptl_absorpt_coefficient_mu 0.095
_exptl_absorpt_correction_T_max 1.00000
_exptl_absorpt_correction_T_min 0.91791
_exptl_absorpt_correction_type multi-scan
_exptl_absorpt_process_details 'CrysAlisPro, Agilent Technologies'
_exptl_crystal_colour brown
_exptl_crystal_density_diffrn 1.396
_exptl_crystal_density_method 'not measured'
_exptl_crystal_description cubic
_exptl_crystal_F_000 512.0
_exptl_crystal_recrystallization_method 'Re-crystallisation from solvent: CHCl3'
_exptl_crystal_size_max 0.20
_exptl_crystal_size_mid 0.16
_exptl_crystal_size_min 0.14
_refine_diff_density_max 0.146
_refine_diff_density_min -0.154
_refine_diff_density_rms 0.031
_refine_ls_extinction_coef 0.0063(12)
_refine_ls_extinction_expression Fc^*^=kFc[1+0.001xFc^2^\l^3^/sin(2\q)]^-1/4^
_refine_ls_extinction_method SHELXL
_refine_ls_goodness_of_fit_ref 1.024
_refine_ls_hydrogen_treatment mixed
_refine_ls_matrix_type full
_refine_ls_number_parameters 344
_refine_ls_number_reflns 4321
_refine_ls_number_restraints 0
_refine_ls_restrained_S_all 1.024
_refine_ls_R_factor_all 0.0842
_refine_ls_R_factor_gt 0.0480
_refine_ls_shift/su_max 0.000
_refine_ls_shift/su_mean 0.000
_refine_ls_structure_factor_coef Fsqd
_refine_ls_weighting_details 'calc w=1/[\s^2^(Fo^2^)+(0.0475P)^2^+0.0000P] where P=(Fo^2^+2Fc^2^)/3'
_refine_ls_weighting_scheme calc
_refine_ls_wR_factor_gt 0.1035
_refine_ls_wR_factor_ref 0.1297
_reflns_number_gt 2649
_reflns_number_total 4321
_reflns_threshold_expression >2\s(I)
_cod_data_source_file c6ra00505e2.cif
_cod_data_source_block jb-uq6-fah
_cod_depositor_comments
;
The following automatic conversions were performed:

'_chemical_melting_point' value '437-439' was changed to '438.0(10)'
- the average value was taken and precision was estimated.

Automatic conversion script
Id: cif_fix_values 4268 2015-11-12 08:31:59Z antanas 
;
_cod_original_sg_symbol_H-M P-1
_cod_original_formula_sum ' C16 H9 F N2'
_cod_database_code 7224526

loop_
_symmetry_equiv_pos_as_xyz
'x, y, z'
'-x, -y, -z'

loop_
_atom_site_label
_atom_site_type_symbol
_atom_site_fract_x
_atom_site_fract_y
_atom_site_fract_z
_atom_site_U_iso_or_equiv
_atom_site_adp_type
_atom_site_occupancy
_atom_site_symmetry_multiplicity
_atom_site_calc_flag
_atom_site_refinement_flags
C001 C 0.2973(2) 1.00026(19) 0.46247(16) 0.0379(4) Uani 1 1 d .
N1 N 0.20301(16) 0.97808(15) 0.55308(13) 0.0401(4) Uani 1 1 d .
C003 C 0.2819(2) 1.12345(19) 0.38016(16) 0.0419(5) Uani 1 1 d .
N2 N 0.50503(18) 1.04398(18) 0.27036(14) 0.0528(5) Uani 1 1 d .
C005 C 0.42242(19) 0.89581(19) 0.44449(15) 0.0386(5) Uani 1 1 d .
C006 C 0.0636(2) 1.20468(19) 0.48817(16) 0.0428(5) Uani 1 1 d .
C007 C 0.5215(2) 0.9226(2) 0.34967(16) 0.0437(5) Uani 1 1 d .
C008 C 0.0874(2) 1.07858(19) 0.56647(16) 0.0401(5) Uani 1 1 d .
C009 C 0.3922(2) 1.1357(2) 0.28628(17) 0.0527(6) Uani 1 1 d .
H009 H 0.3812 1.2162 0.2328 0.063 Uiso 1 1 calc R
C010 C 0.1640(2) 1.2248(2) 0.39406(17) 0.0480(5) Uani 1 1 d .
H010 H 0.1517 1.3058 0.3412 0.058 Uiso 1 1 calc R
F1 F 0.58917(14) 0.55424(13) 0.56801(12) 0.0889(5) Uani 1 1 d .
C012 C 0.6433(2) 0.8236(2) 0.33164(18) 0.0539(6) Uani 1 1 d .
H012 H 0.7096 0.8417 0.2692 0.065 Uiso 1 1 calc R
C013 C -0.0143(2) 1.0559(2) 0.66176(17) 0.0475(5) Uani 1 1 d .
H013 H -0.0002 0.9737 0.7130 0.057 Uiso 1 1 calc R
C014 C 0.6667(2) 0.7005(2) 0.40420(19) 0.0579(6) Uani 1 1 d .
H014 H 0.7479 0.6348 0.3921 0.070 Uiso 1 1 calc R
C015 C 0.4463(2) 0.7697(2) 0.51845(17) 0.0482(5) Uani 1 1 d .
H015 H 0.3816 0.7499 0.5817 0.058 Uiso 1 1 calc R
C016 C 0.5660(2) 0.6767(2) 0.49592(19) 0.0560(6) Uani 1 1 d .
C017 C -0.1552(2) 1.2772(2) 0.60232(19) 0.0601(6) Uani 1 1 d .
H017 H -0.2364 1.3426 0.6153 0.072 Uiso 1 1 calc R
C018 C -0.0610(2) 1.3032(2) 0.50974(19) 0.0560(6) Uani 1 1 d .
H018 H -0.0781 1.3862 0.4598 0.067 Uiso 1 1 calc R
C019 C -0.1320(2) 1.1523(2) 0.67947(18) 0.0554(6) Uani 1 1 d .
H019 H -0.1977 1.1361 0.7428 0.067 Uiso 1 1 calc R
C021 C 0.77823(19) 0.36834(18) 0.12473(16) 0.0406(5) Uani 1 1 d .
N4 N 0.90440(17) 0.44888(17) 0.23547(14) 0.0515(5) Uani 1 1 d .
C023 C 0.6549(2) 0.2852(2) 0.01565(17) 0.0441(5) Uani 1 1 d .
N3 N 0.71470(16) 0.51043(15) -0.05130(13) 0.0416(4) Uani 1 1 d .
C025 C 0.7175(2) 0.26669(19) 0.11016(17) 0.0474(5) Uani 1 1 d .
H025 H 0.7187 0.1864 0.1637 0.057 Uiso 1 1 calc R
C026 C 0.83873(18) 0.59368(18) 0.05761(15) 0.0377(5) Uani 1 1 d .
C027 C 0.8448(2) 0.3572(2) 0.21995(17) 0.0497(5) Uani 1 1 d .
H027 H 0.8452 0.2782 0.2748 0.060 Uiso 1 1 calc R
F2 F 0.90215(15) 0.93061(13) -0.07155(12) 0.0892(5) Uani 1 1 d .
C029 C 0.65524(19) 0.41006(19) -0.06377(16) 0.0420(5) Uani 1 1 d .
C030 C 0.77391(18) 0.48902(18) 0.04016(16) 0.0374(4) Uani 1 1 d .
C031 C 0.90175(19) 0.56855(19) 0.15346(16) 0.0410(5) Uani 1 1 d .
C032 C 0.5912(2) 0.4314(2) -0.16050(17) 0.0502(5) Uani 1 1 d .
H032 H 0.5908 0.5125 -0.2130 0.060 Uiso 1 1 calc R
C033 C 0.9661(2) 0.6675(2) 0.17093(17) 0.0501(5) Uani 1 1 d .
H033 H 1.0090 0.6508 0.2344 0.060 Uiso 1 1 calc R
C034 C 0.8388(2) 0.7176(2) -0.01913(17) 0.0482(5) Uani 1 1 d .
H034 H 0.7969 0.7363 -0.0833 0.058 Uiso 1 1 calc R
C035 C 0.9667(2) 0.7884(2) 0.09581(19) 0.0557(6) Uani 1 1 d .
H035 H 1.0096 0.8540 0.1072 0.067 Uiso 1 1 calc R
C036 C 0.5307(2) 0.2111(2) -0.0993(2) 0.0639(7) Uani 1 1 d .
H036 H 0.4889 0.1456 -0.1123 0.077 Uiso 1 1 calc R
C037 C 0.5908(2) 0.1860(2) -0.00577(19) 0.0572(6) Uani 1 1 d .
H037 H 0.5903 0.1035 0.0448 0.069 Uiso 1 1 calc R
C038 C 0.9021(2) 0.8100(2) 0.00309(18) 0.0539(6) Uani 1 1 d .
C039 C 0.5304(2) 0.3348(2) -0.17729(19) 0.0592(6) Uani 1 1 d .
H039 H 0.4881 0.3504 -0.2409 0.071 Uiso 1 1 calc R

loop_
_atom_site_aniso_label
_atom_site_aniso_U_11
_atom_site_aniso_U_22
_atom_site_aniso_U_33
_atom_site_aniso_U_23
_atom_site_aniso_U_13
_atom_site_aniso_U_12
C001 0.0407(12) 0.0413(10) 0.0354(10) -0.0093(8) -0.0080(9) -0.0117(9)
N1 0.0402(10) 0.0423(9) 0.0368(9) -0.0062(7) -0.0080(8) -0.0066(8)
C003 0.0478(13) 0.0402(11) 0.0397(11) -0.0039(9) -0.0095(9) -0.0139(9)
N2 0.0541(12) 0.0572(11) 0.0449(10) -0.0075(9) 0.0005(9) -0.0158(9)
C005 0.0392(12) 0.0429(11) 0.0370(10) -0.0099(9) -0.0103(9) -0.0088(9)
C006 0.0444(13) 0.0432(11) 0.0414(11) -0.0093(9) -0.0147(10) -0.0025(9)
C007 0.0430(13) 0.0496(12) 0.0423(11) -0.0152(10) -0.0067(10) -0.0112(10)
C008 0.0394(13) 0.0433(11) 0.0407(11) -0.0107(9) -0.0129(9) -0.0062(9)
C009 0.0648(16) 0.0516(13) 0.0421(12) -0.0021(10) -0.0069(11) -0.0195(12)
C010 0.0589(15) 0.0401(11) 0.0442(12) -0.0019(9) -0.0159(10) -0.0079(10)
F1 0.0913(11) 0.0701(9) 0.0758(10) 0.0037(8) -0.0166(8) 0.0249(8)
C012 0.0437(13) 0.0724(15) 0.0486(13) -0.0238(12) -0.0025(10) -0.0105(11)
C013 0.0446(13) 0.0526(12) 0.0430(12) -0.0071(10) -0.0090(10) -0.0057(10)
C014 0.0443(14) 0.0712(15) 0.0565(14) -0.0275(12) -0.0122(11) 0.0081(11)
C015 0.0413(13) 0.0542(13) 0.0453(12) -0.0103(10) -0.0060(10) -0.0026(10)
C016 0.0598(16) 0.0541(13) 0.0497(13) -0.0085(11) -0.0188(12) 0.0035(12)
C017 0.0514(15) 0.0684(15) 0.0569(14) -0.0233(13) -0.0176(12) 0.0115(12)
C018 0.0605(15) 0.0502(12) 0.0525(14) -0.0088(11) -0.0213(12) 0.0062(11)
C019 0.0432(14) 0.0713(15) 0.0492(13) -0.0172(12) -0.0044(11) -0.0045(11)
C021 0.0398(12) 0.0399(10) 0.0387(11) -0.0047(9) -0.0020(9) -0.0074(9)
N4 0.0599(12) 0.0507(10) 0.0430(10) -0.0038(8) -0.0114(9) -0.0114(9)
C023 0.0406(12) 0.0479(11) 0.0441(12) -0.0135(10) 0.0057(10) -0.0154(10)
N3 0.0410(10) 0.0445(9) 0.0395(9) -0.0068(7) -0.0042(8) -0.0116(8)
C025 0.0514(14) 0.0420(11) 0.0445(12) -0.0028(9) 0.0003(10) -0.0125(10)
C026 0.0347(11) 0.0410(10) 0.0360(10) -0.0083(8) -0.0006(9) -0.0084(9)
C027 0.0565(15) 0.0446(12) 0.0423(12) 0.0011(10) -0.0084(10) -0.0075(10)
F2 0.1363(13) 0.0687(9) 0.0748(10) 0.0128(8) -0.0234(9) -0.0605(9)
C029 0.0366(12) 0.0485(11) 0.0412(11) -0.0141(9) 0.0040(9) -0.0125(9)
C030 0.0324(11) 0.0429(10) 0.0353(10) -0.0087(8) -0.0011(9) -0.0068(9)
C031 0.0386(12) 0.0463(11) 0.0370(11) -0.0099(9) -0.0026(9) -0.0078(9)
C032 0.0520(14) 0.0574(13) 0.0433(12) -0.0117(10) -0.0070(10) -0.0138(11)
C033 0.0490(14) 0.0653(14) 0.0421(12) -0.0181(11) -0.0054(10) -0.0172(11)
C034 0.0533(14) 0.0511(12) 0.0421(12) -0.0028(10) -0.0069(10) -0.0194(11)
C035 0.0630(15) 0.0604(14) 0.0532(13) -0.0179(11) -0.0011(11) -0.0302(12)
C036 0.0668(17) 0.0762(16) 0.0625(15) -0.0269(13) 0.0025(13) -0.0383(13)
C037 0.0634(16) 0.0564(13) 0.0560(14) -0.0135(11) 0.0041(12) -0.0279(12)
C038 0.0670(16) 0.0484(12) 0.0459(13) -0.0024(10) 0.0024(11) -0.0256(11)
C039 0.0574(15) 0.0761(16) 0.0536(14) -0.0221(12) -0.0057(11) -0.0247(13)

loop_
_atom_type_symbol
_atom_type_description
_atom_type_scat_dispersion_real
_atom_type_scat_dispersion_imag
_atom_type_scat_source
C C 0.0033 0.0016 'International Tables Vol C Tables 4.2.6.8 and 6.1.1.4'
H H 0.0000 0.0000 'International Tables Vol C Tables 4.2.6.8 and 6.1.1.4'
N N 0.0061 0.0033 'International Tables Vol C Tables 4.2.6.8 and 6.1.1.4'
F F 0.0171 0.0103 'International Tables Vol C Tables 4.2.6.8 and 6.1.1.4'

loop_
_geom_angle_atom_site_label_1
_geom_angle_atom_site_label_2
_geom_angle_atom_site_label_3
_geom_angle
N1 C001 C003 123.14(18)
N1 C001 C005 119.58(17)
C003 C001 C005 117.27(17)
C001 N1 C008 117.59(16)
C010 C003 C001 118.96(17)
C010 C003 C009 123.19(19)
C001 C003 C009 117.84(19)
C009 N2 C007 117.59(17)
C015 C005 C007 119.50(19)
C015 C005 C001 121.95(17)
C007 C005 C001 118.55(18)
C010 C006 C018 123.3(2)
C010 C006 C008 118.19(19)
C018 C006 C008 118.54(18)
N2 C007 C012 117.31(18)
N2 C007 C005 123.39(19)
C012 C007 C005 119.3(2)
N1 C008 C013 118.23(18)
N1 C008 C006 122.91(17)
C013 C008 C006 118.86(18)
N2 C009 C003 125.34(19)
N2 C009 H009 117.3
C003 C009 H009 117.3
C003 C010 C006 119.20(19)
C003 C010 H010 120.4
C006 C010 H010 120.4
C014 C012 C007 121.1(2)
C014 C012 H012 119.4
C007 C012 H012 119.4
C019 C013 C008 120.9(2)
C019 C013 H013 119.6
C008 C013 H013 119.6
C012 C014 C016 118.0(2)
C012 C014 H014 121.0
C016 C014 H014 121.0
C016 C015 C005 118.57(19)
C016 C015 H015 120.7
C005 C015 H015 120.7
C015 C016 F1 118.5(2)
C015 C016 C014 123.5(2)
F1 C016 C014 118.0(2)
C018 C017 C019 120.9(2)
C018 C017 H017 119.5
C019 C017 H017 119.5
C017 C018 C006 120.5(2)
C017 C018 H018 119.7
C006 C018 H018 119.7
C013 C019 C017 120.2(2)
C013 C019 H019 119.9
C017 C019 H019 119.9
C025 C021 C030 117.85(18)
C025 C021 C027 123.27(18)
C030 C021 C027 118.88(16)
C027 N4 C031 117.28(18)
C025 C023 C037 123.34(19)
C025 C023 C029 118.04(16)
C037 C023 C029 118.6(2)
C030 N3 C029 117.27(16)
C021 C025 C023 119.83(18)
C021 C025 H025 120.1
C023 C025 H025 120.1
C031 C026 C034 119.87(17)
C031 C026 C030 118.51(17)
C034 C026 C030 121.61(18)
N4 C027 C021 124.99(18)
N4 C027 H027 117.5
C021 C027 H027 117.5
N3 C029 C032 118.01(18)
N3 C029 C023 123.01(18)
C032 C029 C023 118.98(17)
N3 C030 C021 124.00(16)
N3 C030 C026 119.39(17)
C021 C030 C026 116.61(18)
C026 C031 C033 119.29(18)
C026 C031 N4 123.71(16)
C033 C031 N4 117.00(18)
C039 C032 C029 120.5(2)
C039 C032 H032 119.7
C029 C032 H032 119.7
C035 C033 C031 120.9(2)
C035 C033 H033 119.6
C031 C033 H033 119.6
C038 C034 C026 118.0(2)
C038 C034 H034 121.0
C026 C034 H034 121.0
C033 C035 C038 118.05(18)
C033 C035 H035 121.0
C038 C035 H035 121.0
C037 C036 C039 120.99(19)
C037 C036 H036 119.5
C039 C036 H036 119.5
C036 C037 C023 120.3(2)
C036 C037 H037 119.9
C023 C037 H037 119.9
C034 C038 F2 118.0(2)
C034 C038 C035 123.90(19)
F2 C038 C035 118.11(18)
C032 C039 C036 120.6(2)
C032 C039 H039 119.7
C036 C039 H039 119.7

loop_
_geom_bond_atom_site_label_1
_geom_bond_atom_site_label_2
_geom_bond_distance
C001 N1 1.330(2)
C001 C003 1.426(3)
C001 C005 1.449(3)
N1 C008 1.356(2)
C003 C010 1.377(3)
C003 C009 1.441(3)
N2 C009 1.293(3)
N2 C007 1.393(2)
C005 C015 1.399(3)
C005 C007 1.401(3)
C006 C010 1.392(3)
C006 C018 1.420(3)
C006 C008 1.426(3)
C007 C012 1.396(3)
C008 C013 1.413(3)
C009 H009 0.9300
C010 H010 0.9300
F1 C016 1.360(2)
C012 C014 1.368(3)
C012 H012 0.9300
C013 C019 1.354(3)
C013 H013 0.9300
C014 C016 1.381(3)
C014 H014 0.9300
C015 C016 1.359(3)
C015 H015 0.9300
C017 C018 1.352(3)
C017 C019 1.409(3)
C017 H017 0.9300
C018 H018 0.9300
C019 H019 0.9300
C021 C025 1.388(2)
C021 C030 1.423(2)
C021 C027 1.432(3)
N4 C027 1.295(2)
N4 C031 1.400(2)
C023 C025 1.386(3)
C023 C037 1.422(3)
C023 C029 1.425(3)
N3 C030 1.328(2)
N3 C029 1.358(2)
C025 H025 0.9300
C026 C031 1.394(3)
C026 C034 1.402(2)
C026 C030 1.456(2)
C027 H027 0.9300
F2 C038 1.364(2)
C029 C032 1.415(3)
C031 C033 1.402(2)
C032 C039 1.353(3)
C032 H032 0.9300
C033 C035 1.369(3)
C033 H033 0.9300
C034 C038 1.361(3)
C034 H034 0.9300
C035 C038 1.375(3)
C035 H035 0.9300
C036 C037 1.352(3)
C036 C039 1.407(3)
C036 H036 0.9300
C037 H037 0.9300
C039 H039 0.9300
